data_7225389
loop_
_publ_author_name
'Goswami, Shyamaprosad'
'Manna, Abhishek'
'Sarkar, Debasish'
'Quah, Ching Kheng'
'Fun, Hoong Kun'

_publ_section_title
;
 Single Exited State Intramolecular Proton Transfer (ESIPT) containing
 Rhodol based chemodosimeter for both Hg2+ and OCl-: ratiometric detection
 with live-cell imaging
;
_journal_name_full 'RSC Adv.'
_journal_paper_doi 10.1039/C6RA11009F
_journal_year 2016
_chemical_formula_moiety 'C31 H24 N2 O4 S'
_chemical_formula_sum 'C31 H24 N2 O4 S'
_chemical_formula_weight 520.58
_chemical_name_systematic
;
 ?
;
_space_group_crystal_system triclinic
_space_group_IT_number 2
_space_group_name_Hall '-P 1'
_space_group_name_H-M_alt 'P -1'
_symmetry_space_group_name_Hall '-P 1'
_symmetry_space_group_name_H-M 'P -1'
_atom_sites_solution_hydrogens mixed
_audit_creation_method SHELXL-2014
_audit_update_record
;
2015-08-25 deposited with the CCDC.
2016-05-30 downloaded from the CCDC.
;
_cell_angle_alpha 73.813(11)
_cell_angle_beta 85.765(12)
_cell_angle_gamma 80.157(10)
_cell_formula_units_Z 2
_cell_length_a 7.742(4)
_cell_length_b 11.180(5)
_cell_length_c 15.075(7)
_cell_measurement_reflns_used 376
_cell_measurement_temperature 100(2)
_cell_measurement_theta_max 22.50
_cell_measurement_theta_min 2.67
_cell_volume 1234.2(10)
_computing_cell_refinement 'SAINT (Bruker, 2009)'
_computing_data_collection 'APEX2 (Bruker, 2009)'
_computing_data_reduction SAINT
_computing_molecular_graphics SHELXTL
_computing_publication_material 'SHELXTL and PLATON (Spek, 2009)'
_computing_structure_refinement SHELXTL
_computing_structure_solution 'SHELXTL (Sheldrick, 2008)'
_diffrn_ambient_temperature 100(2)
_diffrn_measured_fraction_theta_full 1.000
_diffrn_measured_fraction_theta_max 0.992
_diffrn_measurement_device_type
;
Bruker SMART APEX II DUO CCD area-detector diffractometer 
;
_diffrn_measurement_method '\f and \w scans'
_diffrn_radiation_monochromator graphite
_diffrn_radiation_source 'fine-focus sealed tube'
_diffrn_radiation_type MoK\a
_diffrn_radiation_wavelength 0.71073
_diffrn_reflns_av_R_equivalents 0.0761
_diffrn_reflns_av_unetI/netI 0.0793
_diffrn_reflns_Laue_measured_fraction_full 1.000
_diffrn_reflns_Laue_measured_fraction_max 0.992
_diffrn_reflns_limit_h_max 9
_diffrn_reflns_limit_h_min -9
_diffrn_reflns_limit_k_max 13
_diffrn_reflns_limit_k_min -13
_diffrn_reflns_limit_l_max 18
_diffrn_reflns_limit_l_min -18
_diffrn_reflns_number 20730
_diffrn_reflns_point_group_measured_fraction_full 1.000
_diffrn_reflns_point_group_measured_fraction_max 0.992
_diffrn_reflns_theta_full 25.242
_diffrn_reflns_theta_max 26.279
_diffrn_reflns_theta_min 1.407
_diffrn_standards_number 0
_exptl_absorpt_coefficient_mu 0.174
_exptl_absorpt_correction_T_max 0.991
_exptl_absorpt_correction_T_min 0.962
_exptl_absorpt_correction_type multi-scan
_exptl_absorpt_process_details '(<i>SADABS</i>; Bruker, 2009)'
_exptl_crystal_colour purple
_exptl_crystal_density_diffrn 1.401
_exptl_crystal_description block
_exptl_crystal_F_000 544
_exptl_crystal_size_max 0.223
_exptl_crystal_size_mid 0.188
_exptl_crystal_size_min 0.052
_refine_diff_density_max 0.303
_refine_diff_density_min -0.285
_refine_diff_density_rms 0.059
_refine_ls_extinction_method none
_refine_ls_goodness_of_fit_ref 1.028
_refine_ls_hydrogen_treatment mixed
_refine_ls_matrix_type full
_refine_ls_number_parameters 349
_refine_ls_number_reflns 4965
_refine_ls_number_restraints 0
_refine_ls_restrained_S_all 1.028
_refine_ls_R_factor_all 0.1067
_refine_ls_R_factor_gt 0.0559
_refine_ls_shift/su_max 0.001
_refine_ls_shift/su_mean 0.001
_refine_ls_structure_factor_coef Fsqd
_refine_ls_weighting_details 'w=1/[\s^2^(Fo^2^)+(0.0503P)^2^+0.2807P] where P=(Fo^2^+2Fc^2^)/3'
_refine_ls_weighting_scheme calc
_refine_ls_wR_factor_gt 0.1109
_refine_ls_wR_factor_ref 0.1320
_reflns_Friedel_coverage 0.000
_reflns_number_gt 3123
_reflns_number_total 4965
_reflns_threshold_expression 'I > 2\s(I)'
_cod_data_source_file c6ra11009f2.cif
_cod_data_source_block mo_fs411_0m
_cod_original_cell_volume 1234.1(10)
_cod_database_code 7225389
_shelx_space_group_comment
;
The symmetry employed for this shelxl refinement is uniquely defined
by the following loop, which should always be used as a source of
symmetry information in preference to the above space-group names.
They are only intended as comments.
;
_shelx_estimated_absorpt_t_min 0.962
_shelx_estimated_absorpt_t_max 0.991
_shelxl_version_number 2014-3

loop_
_space_group_symop_operation_xyz
'x, y, z'
'-x, -y, -z'

loop_
_atom_site_label
_atom_site_type_symbol
_atom_site_fract_x
_atom_site_fract_y
_atom_site_fract_z
_atom_site_U_iso_or_equiv
_atom_site_adp_type
_atom_site_occupancy
_atom_site_site_symmetry_order
_atom_site_calc_flag
_atom_site_refinement_flags_posn
_atom_site_refinement_flags_adp
S1 S 0.26940(10) 0.42597(7) 0.07179(5) 0.0316(2) Uani 1 1 d . .
O1 O 0.7828(2) -0.13800(16) 0.13723(12) 0.0292(5) Uani 1 1 d . .
O2 O 0.6342(3) 0.21869(19) -0.11099(13) 0.0366(5) Uani 1 1 d . .
O3 O 0.6095(2) 0.03192(15) 0.32056(11) 0.0251(4) Uani 1 1 d . .
O4 O 0.5163(3) 0.14047(17) 0.42448(12) 0.0350(5) Uani 1 1 d . .
N1 N 0.9543(3) -0.52662(19) 0.36315(15) 0.0296(6) Uani 1 1 d . .
N2 N 0.3888(3) 0.4025(2) -0.08824(15) 0.0286(5) Uani 1 1 d . .
C1 C 0.7554(3) -0.2117(2) 0.22634(17) 0.0230(6) Uani 1 1 d . .
C2 C 0.8629(4) -0.3280(2) 0.24959(18) 0.0260(6) Uani 1 1 d . .
H2A H 0.9474 -0.3508 0.2058 0.031 Uiso 1 1 calc R U
C3 C 0.8478(3) -0.4117(2) 0.33694(19) 0.0270(6) Uani 1 1 d . .
C4 C 0.7178(3) -0.3728(2) 0.39863(19) 0.0284(6) Uani 1 1 d . .
H4A H 0.6997 -0.4286 0.4577 0.034 Uiso 1 1 calc R U
C5 C 0.6177(3) -0.2556(2) 0.37410(18) 0.0260(6) Uani 1 1 d . .
H5A H 0.5344 -0.2313 0.4179 0.031 Uiso 1 1 calc R U
C6 C 0.6333(3) -0.1705(2) 0.28751(17) 0.0223(6) Uani 1 1 d . .
C7 C 0.5343(3) -0.0398(2) 0.26521(17) 0.0225(6) Uani 1 1 d . .
C8 C 0.5563(3) 0.0290(2) 0.16524(17) 0.0227(6) Uani 1 1 d . .
C9 C 0.4616(3) 0.1470(2) 0.12702(17) 0.0229(6) Uani 1 1 d . .
H9A H 0.3778 0.1833 0.1652 0.027 Uiso 1 1 calc R U
C10 C 0.4831(3) 0.2148(2) 0.03557(17) 0.0228(6) Uani 1 1 d . .
C11 C 0.6068(4) 0.1586(2) -0.02093(18) 0.0269(6) Uani 1 1 d . .
C12 C 0.7035(4) 0.0414(2) 0.01554(18) 0.0270(6) Uani 1 1 d . .
H12A H 0.7867 0.0042 -0.0224 0.032 Uiso 1 1 calc R U
C13 C 0.6793(3) -0.0221(2) 0.10741(18) 0.0237(6) Uani 1 1 d . .
C14 C 1.0963(4) -0.5647(3) 0.3022(2) 0.0343(7) Uani 1 1 d . .
H14A H 1.0559 -0.5363 0.2378 0.041 Uiso 1 1 calc R U
H14B H 1.1240 -0.6579 0.3194 0.041 Uiso 1 1 calc R U
C15 C 1.2621(4) -0.5110(3) 0.3067(2) 0.0532(9) Uani 1 1 d . .
H15A H 1.3490 -0.5337 0.2611 0.080 Uiso 1 1 calc R U
H15B H 1.3098 -0.5458 0.3687 0.080 Uiso 1 1 calc R U
H15C H 1.2343 -0.4190 0.2933 0.080 Uiso 1 1 calc R U
C16 C 0.9321(4) -0.6168(2) 0.45361(19) 0.0333(7) Uani 1 1 d . .
H16A H 0.9058 -0.5701 0.5012 0.040 Uiso 1 1 calc R U
H16B H 1.0438 -0.6751 0.4694 0.040 Uiso 1 1 calc R U
C17 C 0.7869(4) -0.6934(3) 0.4562(2) 0.0358(7) Uani 1 1 d . .
H17A H 0.7809 -0.7535 0.5172 0.054 Uiso 1 1 calc R U
H17B H 0.8114 -0.7395 0.4089 0.054 Uiso 1 1 calc R U
H17C H 0.6747 -0.6368 0.4441 0.054 Uiso 1 1 calc R U
C18 C 0.4839(4) 0.0789(2) 0.37546(17) 0.0247(6) Uani 1 1 d . .
C19 C 0.3173(3) 0.0405(2) 0.36224(17) 0.0218(6) Uani 1 1 d . .
C20 C 0.1539(3) 0.0660(2) 0.40284(17) 0.0258(6) Uani 1 1 d . .
H20A H 0.1361 0.1148 0.4461 0.031 Uiso 1 1 calc R U
C21 C 0.0179(4) 0.0177(2) 0.37816(18) 0.0287(7) Uani 1 1 d . .
H21A H -0.0961 0.0341 0.4044 0.034 Uiso 1 1 calc R U
C22 C 0.0453(3) -0.0549(2) 0.31539(18) 0.0274(6) Uani 1 1 d . .
H22A H -0.0502 -0.0878 0.2999 0.033 Uiso 1 1 calc R U
C23 C 0.2095(3) -0.0800(2) 0.27495(17) 0.0244(6) Uani 1 1 d . .
H23A H 0.2283 -0.1297 0.2322 0.029 Uiso 1 1 calc R U
C24 C 0.3449(3) -0.0299(2) 0.29917(17) 0.0211(6) Uani 1 1 d . .
C25 C 0.3875(3) 0.3414(2) -0.00044(18) 0.0255(6) Uani 1 1 d . .
C26 C 0.2161(4) 0.5528(2) -0.02360(19) 0.0294(7) Uani 1 1 d . .
C27 C 0.1172(4) 0.6709(3) -0.0281(2) 0.0353(7) Uani 1 1 d . .
H27A H 0.0651 0.6907 0.0261 0.042 Uiso 1 1 calc R U
C28 C 0.0970(4) 0.7578(3) -0.1128(2) 0.0374(8) Uani 1 1 d . .
H28A H 0.0299 0.8387 -0.1173 0.045 Uiso 1 1 calc R U
C29 C 0.1736(4) 0.7287(3) -0.1921(2) 0.0377(8) Uani 1 1 d . .
H29A H 0.1592 0.7908 -0.2499 0.045 Uiso 1 1 calc R U
C30 C 0.2696(4) 0.6123(3) -0.1889(2) 0.0363(7) Uani 1 1 d . .
H30A H 0.3197 0.5933 -0.2438 0.044 Uiso 1 1 calc R U
C31 C 0.2921(4) 0.5222(2) -0.10338(18) 0.0276(6) Uani 1 1 d . .
H1O2 H 0.556(4) 0.290(3) -0.125(2) 0.060(11) Uiso 1 1 d . .

loop_
_atom_site_aniso_label
_atom_site_aniso_U_11
_atom_site_aniso_U_22
_atom_site_aniso_U_33
_atom_site_aniso_U_23
_atom_site_aniso_U_13
_atom_site_aniso_U_12
S1 0.0358(5) 0.0278(4) 0.0281(4) -0.0050(3) -0.0032(3) 0.0003(3)
O1 0.0324(11) 0.0254(10) 0.0265(11) -0.0059(8) 0.0055(8) 0.0000(9)
O2 0.0532(15) 0.0304(12) 0.0221(11) -0.0043(9) 0.0046(10) -0.0027(11)
O3 0.0235(10) 0.0265(10) 0.0273(10) -0.0090(8) -0.0016(8) -0.0062(8)
O4 0.0440(13) 0.0354(11) 0.0325(11) -0.0165(9) -0.0009(10) -0.0134(10)
N1 0.0266(13) 0.0214(12) 0.0336(14) -0.0022(11) 0.0061(11) 0.0041(10)
N2 0.0330(14) 0.0257(13) 0.0252(13) -0.0023(11) -0.0043(11) -0.0056(11)
C1 0.0258(16) 0.0236(14) 0.0196(14) -0.0045(12) 0.0004(12) -0.0061(12)
C2 0.0271(16) 0.0241(15) 0.0274(15) -0.0096(12) 0.0024(12) -0.0024(12)
C3 0.0238(16) 0.0257(15) 0.0321(16) -0.0092(13) -0.0020(13) -0.0026(12)
C4 0.0271(16) 0.0263(15) 0.0269(15) -0.0014(12) 0.0001(13) -0.0014(13)
C5 0.0192(15) 0.0293(15) 0.0283(15) -0.0074(13) 0.0046(12) -0.0032(12)
C6 0.0186(14) 0.0237(14) 0.0243(15) -0.0058(12) -0.0005(11) -0.0032(11)
C7 0.0211(15) 0.0238(14) 0.0245(14) -0.0083(12) -0.0017(11) -0.0051(12)
C8 0.0220(15) 0.0224(14) 0.0237(14) -0.0056(12) 0.0005(12) -0.0052(12)
C9 0.0212(15) 0.0244(15) 0.0245(15) -0.0090(12) -0.0010(12) -0.0033(12)
C10 0.0245(15) 0.0231(14) 0.0218(14) -0.0055(12) -0.0028(12) -0.0062(12)
C11 0.0341(17) 0.0270(15) 0.0216(15) -0.0063(12) 0.0006(12) -0.0114(13)
C12 0.0313(17) 0.0262(15) 0.0253(15) -0.0105(12) 0.0034(12) -0.0049(13)
C13 0.0240(15) 0.0183(14) 0.0290(16) -0.0064(12) -0.0012(12) -0.0034(12)
C14 0.0343(18) 0.0292(16) 0.0354(17) -0.0084(13) 0.0045(14) 0.0030(14)
C15 0.0306(19) 0.086(3) 0.042(2) -0.0213(19) 0.0050(15) -0.0041(18)
C16 0.0348(18) 0.0260(16) 0.0355(17) -0.0072(13) -0.0048(14) 0.0050(13)
C17 0.0322(18) 0.0275(16) 0.0432(19) -0.0041(14) 0.0007(14) -0.0022(14)
C18 0.0295(16) 0.0196(14) 0.0239(15) -0.0040(12) -0.0013(12) -0.0031(12)
C19 0.0222(15) 0.0197(14) 0.0213(14) -0.0027(11) -0.0010(11) -0.0016(11)
C20 0.0285(16) 0.0205(14) 0.0254(15) -0.0051(12) 0.0002(12) 0.0021(12)
C21 0.0211(15) 0.0279(15) 0.0301(16) -0.0019(13) 0.0016(12) 0.0047(12)
C22 0.0204(15) 0.0289(16) 0.0299(16) -0.0033(13) -0.0034(12) -0.0031(12)
C23 0.0251(16) 0.0233(14) 0.0253(15) -0.0082(12) -0.0035(12) -0.0020(12)
C24 0.0205(15) 0.0177(13) 0.0209(14) -0.0005(11) -0.0004(11) 0.0002(11)
C25 0.0258(16) 0.0266(15) 0.0256(15) -0.0046(12) -0.0031(12) -0.0112(13)
C26 0.0287(16) 0.0283(16) 0.0309(16) -0.0023(13) -0.0080(13) -0.0104(13)
C27 0.0352(18) 0.0291(17) 0.0407(18) -0.0076(14) -0.0051(14) -0.0039(14)
C28 0.0361(18) 0.0241(16) 0.050(2) -0.0043(15) -0.0142(15) -0.0037(14)
C29 0.0429(19) 0.0270(17) 0.0383(18) 0.0060(14) -0.0163(15) -0.0108(15)
C30 0.0382(19) 0.0380(18) 0.0300(17) -0.0019(14) -0.0059(14) -0.0085(15)
C31 0.0283(16) 0.0244(15) 0.0284(16) -0.0002(13) -0.0058(13) -0.0091(13)

loop_
_atom_type_symbol
_atom_type_description
_atom_type_scat_dispersion_real
_atom_type_scat_dispersion_imag
_atom_type_scat_source
C C 0.0033 0.0016 'International Tables Vol C Tables 4.2.6.8 and 6.1.1.4'
H H 0.0000 0.0000 'International Tables Vol C Tables 4.2.6.8 and 6.1.1.4'
N N 0.0061 0.0033 'International Tables Vol C Tables 4.2.6.8 and 6.1.1.4'
O O 0.0106 0.0060 'International Tables Vol C Tables 4.2.6.8 and 6.1.1.4'
S S 0.1246 0.1234 'International Tables Vol C Tables 4.2.6.8 and 6.1.1.4'

loop_
_geom_angle_atom_site_label_1
_geom_angle_atom_site_label_2
_geom_angle_atom_site_label_3
_geom_angle
C26 S1 C25 89.62(13)
C13 O1 C1 118.8(2)
C11 O2 H1O2 108(2)
C18 O3 C7 111.33(19)
C3 N1 C14 121.3(2)
C3 N1 C16 121.9(2)
C14 N1 C16 116.8(2)
C25 N2 C31 111.3(2)
C6 C1 C2 122.9(2)
C6 C1 O1 122.3(2)
C2 C1 O1 114.7(2)
C1 C2 C3 120.5(2)
C1 C2 H2A 119.8
C3 C2 H2A 119.8
N1 C3 C2 122.2(2)
N1 C3 C4 120.8(2)
C2 C3 C4 117.1(2)
C5 C4 C3 120.7(2)
C5 C4 H4A 119.6
C3 C4 H4A 119.6
C4 C5 C6 122.7(2)
C4 C5 H5A 118.6
C6 C5 H5A 118.6
C1 C6 C5 116.0(2)
C1 C6 C7 122.1(2)
C5 C6 C7 121.7(2)
C6 C7 C8 112.0(2)
C6 C7 O3 107.80(19)
C8 C7 O3 106.78(19)
C6 C7 C24 114.6(2)
C8 C7 C24 113.2(2)
O3 C7 C24 101.51(19)
C9 C8 C13 117.1(2)
C9 C8 C7 121.8(2)
C13 C8 C7 121.0(2)
C8 C9 C10 123.2(2)
C8 C9 H9A 118.4
C10 C9 H9A 118.4
C9 C10 C11 117.7(2)
C9 C10 C25 121.4(2)
C11 C10 C25 120.8(2)
O2 C11 C12 118.7(2)
O2 C11 C10 121.1(2)
C12 C11 C10 120.2(2)
C11 C12 C13 120.1(2)
C11 C12 H12A 120.0
C13 C12 H12A 120.0
O1 C13 C12 115.6(2)
O1 C13 C8 122.8(2)
C12 C13 C8 121.6(2)
N1 C14 C15 113.0(2)
N1 C14 H14A 109.0
C15 C14 H14A 109.0
N1 C14 H14B 109.0
C15 C14 H14B 109.0
H14A C14 H14B 107.8
C14 C15 H15A 109.5
C14 C15 H15B 109.5
H15A C15 H15B 109.5
C14 C15 H15C 109.5
H15A C15 H15C 109.5
H15B C15 H15C 109.5
N1 C16 C17 113.2(2)
N1 C16 H16A 108.9
C17 C16 H16A 108.9
N1 C16 H16B 108.9
C17 C16 H16B 108.9
H16A C16 H16B 107.8
C16 C17 H17A 109.5
C16 C17 H17B 109.5
H17A C17 H17B 109.5
C16 C17 H17C 109.5
H17A C17 H17C 109.5
H17B C17 H17C 109.5
O4 C18 O3 121.9(2)
O4 C18 C19 129.9(3)
O3 C18 C19 108.2(2)
C24 C19 C20 121.8(2)
C24 C19 C18 108.9(2)
C20 C19 C18 129.3(2)
C21 C20 C19 117.5(2)
C21 C20 H20A 121.2
C19 C20 H20A 121.2
C20 C21 C22 120.9(2)
C20 C21 H21A 119.5
C22 C21 H21A 119.5
C23 C22 C21 121.2(3)
C23 C22 H22A 119.4
C21 C22 H22A 119.4
C24 C23 C22 117.5(2)
C24 C23 H23A 121.2
C22 C23 H23A 121.2
C19 C24 C23 121.0(2)
C19 C24 C7 110.1(2)
C23 C24 C7 129.0(2)
N2 C25 C10 123.1(2)
N2 C25 S1 114.8(2)
C10 C25 S1 122.0(2)
C27 C26 C31 121.2(3)
C27 C26 S1 129.4(2)
C31 C26 S1 109.3(2)
C28 C27 C26 118.4(3)
C28 C27 H27A 120.8
C26 C27 H27A 120.8
C27 C28 C29 120.7(3)
C27 C28 H28A 119.6
C29 C28 H28A 119.6
C30 C29 C28 121.5(3)
C30 C29 H29A 119.2
C28 C29 H29A 119.2
C29 C30 C31 118.8(3)
C29 C30 H30A 120.6
C31 C30 H30A 120.6
N2 C31 C30 125.8(3)
N2 C31 C26 114.9(2)
C30 C31 C26 119.3(3)

loop_
_geom_bond_atom_site_label_1
_geom_bond_atom_site_label_2
_geom_bond_distance
S1 C26 1.732(3)
S1 C25 1.746(3)
O1 C13 1.377(3)
O1 C1 1.389(3)
O2 C11 1.356(3)
O2 H1O2 0.90(3)
O3 C18 1.362(3)
O3 C7 1.511(3)
O4 C18 1.205(3)
N1 C3 1.375(3)
N1 C14 1.464(3)
N1 C16 1.471(3)
N2 C25 1.310(3)
N2 C31 1.385(3)
C1 C6 1.384(3)
C1 C2 1.387(4)
C2 C3 1.397(4)
C2 H2A 0.9500
C3 C4 1.416(4)
C4 C5 1.371(4)
C4 H4A 0.9500
C5 C6 1.395(3)
C5 H5A 0.9500
C6 C7 1.489(3)
C7 C8 1.501(3)
C7 C24 1.513(3)
C8 C9 1.385(3)
C8 C13 1.401(3)
C9 C10 1.389(3)
C9 H9A 0.9500
C10 C11 1.418(4)
C10 C25 1.455(4)
C11 C12 1.379(4)
C12 C13 1.384(3)
C12 H12A 0.9500
C14 C15 1.520(4)
C14 H14A 0.9900
C14 H14B 0.9900
C15 H15A 0.9800
C15 H15B 0.9800
C15 H15C 0.9800
C16 C17 1.518(4)
C16 H16A 0.9900
C16 H16B 0.9900
C17 H17A 0.9800
C17 H17B 0.9800
C17 H17C 0.9800
C18 C19 1.471(4)
C19 C24 1.378(3)
C19 C20 1.384(3)
C20 C21 1.379(4)
C20 H20A 0.9500
C21 C22 1.392(4)
C21 H21A 0.9500
C22 C23 1.388(4)
C22 H22A 0.9500
C23 C24 1.384(3)
C23 H23A 0.9500
C26 C27 1.394(4)
C26 C31 1.402(4)
C27 C28 1.373(4)
C27 H27A 0.9500
C28 C29 1.390(4)
C28 H28A 0.9500
C29 C30 1.375(4)
C29 H29A 0.9500
C30 C31 1.398(4)
C30 H30A 0.9500

loop_
_geom_hbond_atom_site_label_D
_geom_hbond_atom_site_label_H
_geom_hbond_atom_site_label_A
_geom_hbond_distance_DH
_geom_hbond_distance_HA
_geom_hbond_distance_DA
_geom_hbond_angle_DHA
_geom_hbond_site_symmetry_A
_geom_hbond_publ_flag
O2 H1O2 N2 0.90(3) 1.81(3) 2.629(3) 150(3) . yes
C23 H23A O2 0.9500 2.4100 3.321(4) 160.00 2_655 yes

loop_
_geom_torsion_atom_site_label_1
_geom_torsion_atom_site_label_2
_geom_torsion_atom_site_label_3
_geom_torsion_atom_site_label_4
_geom_torsion
C13 O1 C1 C6 -3.0(3)
C13 O1 C1 C2 178.6(2)
C6 C1 C2 C3 2.1(4)
O1 C1 C2 C3 -179.5(2)
C14 N1 C3 C2 3.3(4)
C16 N1 C3 C2 -177.0(2)
C14 N1 C3 C4 -176.2(2)
C16 N1 C3 C4 3.5(4)
C1 C2 C3 N1 -178.7(2)
C1 C2 C3 C4 0.8(4)
N1 C3 C4 C5 176.7(2)
C2 C3 C4 C5 -2.9(4)
C3 C4 C5 C6 2.1(4)
C2 C1 C6 C5 -2.9(4)
O1 C1 C6 C5 178.8(2)
C2 C1 C6 C7 172.5(2)
O1 C1 C6 C7 -5.7(4)
C4 C5 C6 C1 0.7(4)
C4 C5 C6 C7 -174.7(2)
C1 C6 C7 C8 11.3(3)
C5 C6 C7 C8 -173.5(2)
C1 C6 C7 O3 -105.8(3)
C5 C6 C7 O3 69.3(3)
C1 C6 C7 C24 142.0(2)
C5 C6 C7 C24 -42.9(3)
C18 O3 C7 C6 -122.4(2)
C18 O3 C7 C8 117.1(2)
C18 O3 C7 C24 -1.6(2)
C6 C7 C8 C9 173.1(2)
O3 C7 C8 C9 -69.1(3)
C24 C7 C8 C9 41.8(3)
C6 C7 C8 C13 -9.4(3)
O3 C7 C8 C13 108.4(2)
C24 C7 C8 C13 -140.8(2)
C13 C8 C9 C10 0.2(4)
C7 C8 C9 C10 177.8(2)
C8 C9 C10 C11 0.9(4)
C8 C9 C10 C25 -176.7(2)
C9 C10 C11 O2 179.6(2)
C25 C10 C11 O2 -2.8(4)
C9 C10 C11 C12 -1.2(4)
C25 C10 C11 C12 176.4(2)
O2 C11 C12 C13 179.6(2)
C10 C11 C12 C13 0.4(4)
C1 O1 C13 C12 -174.6(2)
C1 O1 C13 C8 4.9(3)
C11 C12 C13 O1 -179.6(2)
C11 C12 C13 C8 0.8(4)
C9 C8 C13 O1 179.4(2)
C7 C8 C13 O1 1.8(4)
C9 C8 C13 C12 -1.1(4)
C7 C8 C13 C12 -178.7(2)
C3 N1 C14 C15 82.2(3)
C16 N1 C14 C15 -97.5(3)
C3 N1 C16 C17 80.9(3)
C14 N1 C16 C17 -99.4(3)
C7 O3 C18 O4 -179.1(2)
C7 O3 C18 C19 1.0(3)
O4 C18 C19 C24 -179.7(3)
O3 C18 C19 C24 0.1(3)
O4 C18 C19 C20 0.3(5)
O3 C18 C19 C20 -179.9(2)
C24 C19 C20 C21 0.2(4)
C18 C19 C20 C21 -179.8(2)
C19 C20 C21 C22 0.6(4)
C20 C21 C22 C23 -0.6(4)
C21 C22 C23 C24 -0.2(4)
C20 C19 C24 C23 -1.0(4)
C18 C19 C24 C23 179.0(2)
C20 C19 C24 C7 178.8(2)
C18 C19 C24 C7 -1.2(3)
C22 C23 C24 C19 1.0(4)
C22 C23 C24 C7 -178.8(2)
C6 C7 C24 C19 117.5(2)
C8 C7 C24 C19 -112.4(2)
O3 C7 C24 C19 1.6(3)
C6 C7 C24 C23 -62.7(3)
C8 C7 C24 C23 67.4(3)
O3 C7 C24 C23 -178.5(2)
C31 N2 C25 C10 -178.0(2)
C31 N2 C25 S1 -0.7(3)
C9 C10 C25 N2 -171.9(2)
C11 C10 C25 N2 10.6(4)
C9 C10 C25 S1 10.9(3)
C11 C10 C25 S1 -166.6(2)
C26 S1 C25 N2 0.5(2)
C26 S1 C25 C10 177.9(2)
C25 S1 C26 C27 -179.3(3)
C25 S1 C26 C31 -0.2(2)
C31 C26 C27 C28 -0.7(4)
S1 C26 C27 C28 178.3(2)
C26 C27 C28 C29 -0.1(4)
C27 C28 C29 C30 0.9(4)
C28 C29 C30 C31 -0.9(4)
C25 N2 C31 C30 178.8(2)
C25 N2 C31 C26 0.5(3)
C29 C30 C31 N2 -178.0(3)
C29 C30 C31 C26 0.2(4)
C27 C26 C31 N2 179.0(2)
S1 C26 C31 N2 -0.2(3)
C27 C26 C31 C30 0.6(4)
S1 C26 C31 C30 -178.5(2)
